data_2206455
loop_
_publ_author_name
'Johnston, Andrea'
'Florence, Alastair J.'
'Kennedy, Alan R.'

_publ_section_title
;
 Hydrochlorothiazide--aniline (1/1)
;
_journal_coeditor_code HK6025
_journal_issue 8
_journal_name_full 'Acta Crystallographica Section E'
_journal_page_first o2520
_journal_page_last o2522
_journal_paper_doi 10.1107/S1600536805021914
_journal_volume 61
_journal_year 2005
_chemical_formula_iupac 'C7 H8 Cl N3 O4 S2, C6 H7 N'
_chemical_formula_moiety 'C7 H8 Cl N3 O4 S2, C6 H7 N'
_chemical_formula_sum 'C13 H15 Cl N4 O4 S2'
_chemical_formula_weight 390.86
_chemical_name_common 'hydrochlorothiazide aniline solvate'
_chemical_name_systematic
;
Hydrochlorothiazide--aniline (1/1)
;
_space_group_IT_number 14
_symmetry_cell_setting monoclinic
_symmetry_space_group_name_Hall '-P 2yn'
_symmetry_space_group_name_H-M 'P 1 21/n 1'
_atom_sites_solution_hydrogens geom
_atom_sites_solution_primary direct
_atom_sites_solution_secondary difmap
_cell_angle_alpha 90.00
_cell_angle_beta 91.692(2)
_cell_angle_gamma 90.00
_cell_formula_units_Z 4
_cell_length_a 9.7757(3)
_cell_length_b 10.5004(3)
_cell_length_c 15.6093(4)
_cell_measurement_reflns_used 5824
_cell_measurement_temperature 123(2)
_cell_measurement_theta_max 32.03
_cell_measurement_theta_min 1.00
_cell_volume 1601.58(8)
_computing_cell_refinement 'DENZO and COLLECT'
_computing_data_collection
;
COLLECT (Hooft, 1988) and DENZO (Otwinowski & Minor, 1997)
;
_computing_data_reduction DENZO
_computing_molecular_graphics 'PLATON (Spek, 2003)'
_computing_publication_material SHELXL97
_computing_structure_refinement 'SHELXL97 (Sheldrick, 1997)'
_computing_structure_solution 'SHELXS97 (Sheldrick, 1997)'
_diffrn_ambient_temperature 123(2)
_diffrn_measured_fraction_theta_full 0.999
_diffrn_measured_fraction_theta_max 0.999
_diffrn_measurement_device_type 'Nonius KappaCCD'
_diffrn_measurement_method '\w and \f'
_diffrn_radiation_monochromator graphite
_diffrn_radiation_source 'fine-focus sealed tube'
_diffrn_radiation_type MoK\a
_diffrn_radiation_wavelength 0.71073
_diffrn_reflns_av_R_equivalents 0.0272
_diffrn_reflns_av_sigmaI/netI 0.0375
_diffrn_reflns_limit_h_max 14
_diffrn_reflns_limit_h_min -14
_diffrn_reflns_limit_k_max 15
_diffrn_reflns_limit_k_min -15
_diffrn_reflns_limit_l_max 23
_diffrn_reflns_limit_l_min -23
_diffrn_reflns_number 10766
_diffrn_reflns_theta_full 32.04
_diffrn_reflns_theta_max 32.04
_diffrn_reflns_theta_min 2.34
_exptl_absorpt_coefficient_mu 0.527
_exptl_absorpt_correction_type none
_exptl_crystal_colour colourless
_exptl_crystal_density_diffrn 1.621
_exptl_crystal_density_method 'not measured'
_exptl_crystal_description prism
_exptl_crystal_F_000 808
_exptl_crystal_size_max 0.38
_exptl_crystal_size_mid 0.30
_exptl_crystal_size_min 0.18
_refine_diff_density_max 0.484
_refine_diff_density_min -0.530
_refine_ls_extinction_method none
_refine_ls_goodness_of_fit_ref 1.019
_refine_ls_hydrogen_treatment mixed
_refine_ls_matrix_type full
_refine_ls_number_parameters 241
_refine_ls_number_reflns 5573
_refine_ls_number_restraints 0
_refine_ls_restrained_S_all 1.019
_refine_ls_R_factor_all 0.0514
_refine_ls_R_factor_gt 0.0335
_refine_ls_shift/su_max 0.002
_refine_ls_shift/su_mean 0.000
_refine_ls_structure_factor_coef Fsqd
_refine_ls_weighting_details 'calc w = 1/[\s^2^(Fo^2^)+(0.036P)^2^+0.781P] where P = (Fo^2^+2Fc^2^)/3'
_refine_ls_weighting_scheme calc
_refine_ls_wR_factor_gt 0.0767
_refine_ls_wR_factor_ref 0.0836
_reflns_number_gt 4379
_reflns_number_total 5573
_reflns_threshold_expression I>2\s(I)
_cod_data_source_file hk6025.cif
_cod_data_source_block I
_cod_original_sg_symbol_H-M 'P 21/n'
_cod_database_code 2206455
_cod_database_fobs_code 2206455

loop_
_symmetry_equiv_pos_as_xyz
'x, y, z'
'-x+1/2, y+1/2, -z+1/2'
'-x, -y, -z'
'x-1/2, -y-1/2, z-1/2'

loop_
_atom_site_label
_atom_site_fract_x
_atom_site_fract_y
_atom_site_fract_z
_atom_site_U_iso_or_equiv
_atom_site_adp_type
_atom_site_calc_flag
_atom_site_refinement_flags
_atom_site_occupancy
_atom_site_type_symbol
Cl1 0.60656(4) 0.10198(3) 0.76024(2) 0.02108(8) Uani d . 1 Cl
S1 0.31003(3) 0.26967(3) 1.08865(2) 0.01544(7) Uani d . 1 S
S2 0.77750(3) 0.24797(3) 0.91533(2) 0.01472(7) Uani d . 1 S
O1 0.32719(11) 0.18921(11) 1.16255(6) 0.0239(2) Uani d . 1 O
O2 0.34691(11) 0.40187(10) 1.09743(7) 0.0236(2) Uani d . 1 O
O3 0.85848(10) 0.14419(10) 0.88491(6) 0.0208(2) Uani d . 1 O
O4 0.81363(10) 0.30354(10) 0.99740(6) 0.0201(2) Uani d . 1 O
N1 0.15186(12) 0.26228(12) 1.05407(7) 0.0174(2) Uani d . 1 N
N2 0.19235(13) 0.10009(12) 0.94740(8) 0.0197(2) Uani d . 1 N
N3 0.78744(12) 0.36009(12) 0.84548(7) 0.0169(2) Uani d . 1 N
N4 0.10950(14) 0.44391(13) 0.91027(8) 0.0213(2) Uani d . 1 N
C1 0.11769(14) 0.13361(14) 1.02355(9) 0.0186(3) Uani d . 1 C
H1A 0.1397 0.0714 1.0696 0.022 Uiso calc R 1 H
H1B 0.0182 0.1286 1.0103 0.022 Uiso calc R 1 H
C2 0.32626(13) 0.13305(13) 0.93952(8) 0.0154(2) Uani d . 1 C
C3 0.39693(14) 0.10032(13) 0.86510(8) 0.0168(2) Uani d . 1 C
H3 0.3510 0.0541 0.8205 0.020 Uiso calc R 1 H
C4 0.53177(14) 0.13466(12) 0.85650(8) 0.0153(2) Uani d . 1 C
C5 0.60499(13) 0.19994(12) 0.92215(8) 0.0144(2) Uani d . 1 C
C6 0.53557(13) 0.23532(13) 0.99458(8) 0.0145(2) Uani d . 1 C
H6 0.5823 0.2815 1.0389 0.017 Uiso calc R 1 H
C7 0.39858(13) 0.20412(12) 1.00318(8) 0.0143(2) Uani d . 1 C
C8 0.19792(14) 0.41456(13) 0.84290(8) 0.0176(3) Uani d . 1 C
C9 0.15625(15) 0.33026(14) 0.77775(9) 0.0210(3) Uani d . 1 C
H9 0.0674 0.2936 0.7780 0.025 Uiso calc R 1 H
C10 0.24467(17) 0.30030(15) 0.71291(9) 0.0253(3) Uani d . 1 C
H10 0.2160 0.2423 0.6693 0.030 Uiso calc R 1 H
C11 0.37402(17) 0.35352(16) 0.71078(10) 0.0266(3) Uani d . 1 C
H11 0.4332 0.3336 0.6655 0.032 Uiso calc R 1 H
C12 0.41639(16) 0.43643(16) 0.77571(10) 0.0264(3) Uani d . 1 C
H12 0.5049 0.4736 0.7748 0.032 Uiso calc R 1 H
C13 0.32954(15) 0.46523(14) 0.84205(10) 0.0219(3) Uani d . 1 C
H13 0.3603 0.5199 0.8871 0.026 Uiso calc R 1 H
H1N 0.1400(19) 0.3198(19) 1.0149(12) 0.028(5) Uiso d . 1 H
H2N 0.152(2) 0.076(2) 0.9075(13) 0.034(5) Uiso d . 1 H
H3N 0.740(2) 0.426(2) 0.8565(13) 0.038(6) Uiso d . 1 H
H4N 0.777(2) 0.334(2) 0.7909(13) 0.036(5) Uiso d . 1 H
H5N 0.023(2) 0.434(2) 0.8934(13) 0.039(6) Uiso d . 1 H
H6N 0.126(2) 0.515(2) 0.9315(12) 0.030(5) Uiso d . 1 H

loop_
_atom_site_aniso_label
_atom_site_aniso_U_11
_atom_site_aniso_U_22
_atom_site_aniso_U_33
_atom_site_aniso_U_12
_atom_site_aniso_U_13
_atom_site_aniso_U_23
Cl1 0.02599(17) 0.02251(16) 0.01513(14) -0.00209(13) 0.00727(11) -0.00585(12)
S1 0.01651(15) 0.01855(15) 0.01136(13) 0.00149(12) 0.00224(10) -0.00156(11)
S2 0.01443(14) 0.01536(15) 0.01445(14) 0.00048(12) 0.00169(10) 0.00067(11)
O1 0.0255(5) 0.0336(6) 0.0129(4) 0.0078(5) 0.0032(4) 0.0041(4)
O2 0.0244(5) 0.0211(5) 0.0255(5) -0.0013(4) 0.0048(4) -0.0089(4)
O3 0.0187(5) 0.0184(5) 0.0254(5) 0.0046(4) 0.0034(4) 0.0008(4)
O4 0.0185(5) 0.0260(5) 0.0157(4) -0.0035(4) -0.0012(4) -0.0012(4)
N1 0.0160(5) 0.0192(6) 0.0169(5) 0.0017(4) 0.0012(4) 0.0015(4)
N2 0.0194(6) 0.0228(6) 0.0168(5) -0.0055(5) 0.0021(4) -0.0043(5)
N3 0.0201(6) 0.0151(5) 0.0157(5) 0.0008(4) 0.0045(4) 0.0015(4)
N4 0.0229(6) 0.0213(6) 0.0196(6) 0.0003(5) 0.0012(5) 0.0001(5)
C1 0.0182(6) 0.0193(6) 0.0186(6) -0.0012(5) 0.0041(5) 0.0011(5)
C2 0.0180(6) 0.0133(6) 0.0149(5) -0.0024(5) 0.0016(4) 0.0001(4)
C3 0.0206(6) 0.0154(6) 0.0143(5) -0.0034(5) 0.0017(5) -0.0026(5)
C4 0.0207(6) 0.0129(6) 0.0125(5) -0.0001(5) 0.0039(4) -0.0014(4)
C5 0.0155(6) 0.0141(6) 0.0136(5) -0.0002(5) 0.0019(4) 0.0002(4)
C6 0.0162(6) 0.0162(6) 0.0111(5) -0.0002(5) -0.0002(4) -0.0004(4)
C7 0.0173(6) 0.0143(6) 0.0112(5) 0.0005(5) 0.0023(4) -0.0002(4)
C8 0.0203(6) 0.0159(6) 0.0167(6) 0.0015(5) -0.0016(5) 0.0034(5)
C9 0.0232(7) 0.0188(7) 0.0208(6) -0.0025(5) -0.0042(5) 0.0024(5)
C10 0.0357(8) 0.0218(7) 0.0183(6) 0.0040(6) -0.0042(6) -0.0014(5)
C11 0.0306(8) 0.0283(8) 0.0213(7) 0.0092(7) 0.0045(6) 0.0064(6)
C12 0.0205(7) 0.0266(8) 0.0320(8) 0.0001(6) 0.0010(6) 0.0064(6)
C13 0.0221(7) 0.0184(6) 0.0250(7) -0.0020(5) -0.0037(5) 0.0001(5)

loop_
_atom_type_symbol
_atom_type_description
_atom_type_scat_dispersion_real
_atom_type_scat_dispersion_imag
_atom_type_scat_source
Cl Cl 0.1484 0.1585 'International Tables Vol C Tables 4.2.6.8 and 6.1.1.4'
S S 0.1246 0.1234 'International Tables Vol C Tables 4.2.6.8 and 6.1.1.4'
O O 0.0106 0.0060 'International Tables Vol C Tables 4.2.6.8 and 6.1.1.4'
N N 0.0061 0.0033 'International Tables Vol C Tables 4.2.6.8 and 6.1.1.4'
C C 0.0033 0.0016 'International Tables Vol C Tables 4.2.6.8 and 6.1.1.4'
H H 0.0000 0.0000 'International Tables Vol C Tables 4.2.6.8 and 6.1.1.4'

loop_
_geom_angle_atom_site_label_1
_geom_angle_atom_site_label_2
_geom_angle_atom_site_label_3
_geom_angle
O1 S1 O2 117.90(7)
O1 S1 N1 109.05(6)
O2 S1 N1 108.12(6)
O1 S1 C7 109.38(6)
O2 S1 C7 108.86(6)
N1 S1 C7 102.42(6)
O3 S2 O4 118.55(6)
O3 S2 N3 106.63(6)
O4 S2 N3 106.73(6)
O3 S2 C5 109.87(6)
O4 S2 C5 105.74(6)
N3 S2 C5 109.06(6)
C1 N1 S1 110.92(9)
C1 N1 H1N 112.9(13)
S1 N1 H1N 107.9(13)
C2 N2 C1 121.20(12)
C2 N2 H2N 118.6(15)
C1 N2 H2N 119.0(15)
S2 N3 H3N 114.2(14)
S2 N3 H4N 114.1(13)
H3N N3 H4N 113.3(19)
C8 N4 H5N 110.7(13)
C8 N4 H6N 112.1(14)
H5N N4 H6N 113.4(19)
N2 C1 N1 111.88(11)
N2 C1 H1A 109.2
N1 C1 H1A 109.2
N2 C1 H1B 109.2
N1 C1 H1B 109.2
H1A C1 H1B 107.9
N2 C2 C3 120.47(12)
N2 C2 C7 122.12(12)
C3 C2 C7 117.38(12)
C4 C3 C2 120.64(12)
C4 C3 H3 119.7
C2 C3 H3 119.7
C3 C4 C5 121.55(12)
C3 C4 Cl1 117.67(10)
C5 C4 Cl1 120.70(10)
C6 C5 C4 118.21(12)
C6 C5 S2 117.63(10)
C4 C5 S2 124.05(10)
C5 C6 C7 120.81(12)
C5 C6 H6 119.6
C7 C6 H6 119.6
C6 C7 C2 121.30(11)
C6 C7 S1 118.70(10)
C2 C7 S1 119.60(10)
C13 C8 C9 118.93(13)
C13 C8 N4 120.58(13)
C9 C8 N4 120.44(13)
C10 C9 C8 119.97(14)
C10 C9 H9 120.0
C8 C9 H9 120.0
C11 C10 C9 121.05(14)
C11 C10 H10 119.5
C9 C10 H10 119.5
C10 C11 C12 119.23(14)
C10 C11 H11 120.4
C12 C11 H11 120.4
C11 C12 C13 120.23(14)
C11 C12 H12 119.9
C13 C12 H12 119.9
C12 C13 C8 120.54(14)
C12 C13 H13 119.7
C8 C13 H13 119.7

loop_
_geom_bond_atom_site_label_1
_geom_bond_atom_site_label_2
_geom_bond_distance
Cl1 C4 1.7248(13)
S1 O1 1.4357(10)
S1 O2 1.4398(11)
S1 N1 1.6244(12)
S1 C7 1.7524(13)
S2 O3 1.4359(10)
S2 O4 1.4421(10)
S2 N3 1.6095(12)
S2 C5 1.7665(13)
N1 C1 1.4678(18)
N1 H1N 0.86(2)
N2 C2 1.3631(18)
N2 C1 1.4564(17)
N2 H2N 0.77(2)
N3 H3N 0.85(2)
N3 H4N 0.90(2)
N4 C8 1.4148(18)
N4 H5N 0.89(2)
N4 H6N 0.83(2)
C1 H1A 0.9900
C1 H1B 0.9900
C2 C3 1.4114(18)
C2 C7 1.4151(18)
C3 C4 1.3769(19)
C3 H3 0.9500
C4 C5 1.4103(18)
C5 C6 1.3864(17)
C6 C7 1.3890(18)
C6 H6 0.9500
C8 C13 1.393(2)
C8 C9 1.3997(19)
C9 C10 1.386(2)
C9 H9 0.9500
C10 C11 1.384(2)
C10 H10 0.9500
C11 C12 1.390(2)
C11 H11 0.9500
C12 C13 1.392(2)
C12 H12 0.9500
C13 H13 0.9500

loop_
_geom_hbond_atom_site_label_D
_geom_hbond_atom_site_label_H
_geom_hbond_atom_site_label_A
_geom_hbond_site_symmetry_A
_geom_hbond_distance_DH
_geom_hbond_distance_HA
_geom_hbond_distance_DA
_geom_hbond_angle_DHA
_geom_hbond_publ_flag
N1 H1N N4 . 0.865(19) 2.104(19) 2.9652(17) 174.0(18) yes
N3 H3N O2 3_667 0.85(2) 2.13(2) 2.9725(16) 168.6(18) yes
N3 H4N O1 4_665 0.90(2) 2.09(2) 2.9390(15) 157.1(17) yes
N4 H5N N3 1_455 0.89(2) 2.52(2) 3.3944(18) 168.6(18) yes
N4 H6N O4 3_667 0.83(2) 2.28(2) 3.1000(17) 173.1(17) yes
C1 H1A O3 3_657 0.99 2.37 3.2535(18) 148 yes
C1 H1B O3 1_455 0.99 2.47 3.2852(17) 139 yes
C6 H6 O4 . 0.95 2.38 2.8101(16) 107 yes

loop_
_geom_torsion_atom_site_label_1
_geom_torsion_atom_site_label_2
_geom_torsion_atom_site_label_3
_geom_torsion_atom_site_label_4
_geom_torsion
O1 S1 N1 C1 -64.70(10)
O2 S1 N1 C1 165.97(9)
C7 S1 N1 C1 51.12(10)
C2 N2 C1 N1 40.07(18)
S1 N1 C1 N2 -66.52(13)
C1 N2 C2 C3 -179.71(13)
C1 N2 C2 C7 -1.8(2)
N2 C2 C3 C4 179.28(13)
C7 C2 C3 C4 1.3(2)
C2 C3 C4 C5 1.9(2)
C2 C3 C4 Cl1 -175.03(10)
C3 C4 C5 C6 -3.4(2)
Cl1 C4 C5 C6 173.40(10)
C3 C4 C5 S2 -179.53(11)
Cl1 C4 C5 S2 -2.69(17)
O3 S2 C5 C6 136.39(11)
O4 S2 C5 C6 7.36(12)
N3 S2 C5 C6 -107.07(11)
O3 S2 C5 C4 -47.49(13)
O4 S2 C5 C4 -176.52(11)
N3 S2 C5 C4 69.04(13)
C4 C5 C6 C7 1.8(2)
S2 C5 C6 C7 178.11(10)
C5 C6 C7 C2 1.4(2)
C5 C6 C7 S1 -171.34(10)
N2 C2 C7 C6 179.10(13)
C3 C2 C7 C6 -2.93(19)
N2 C2 C7 S1 -8.21(18)
C3 C2 C7 S1 169.76(10)
O1 S1 C7 C6 -87.71(12)
O2 S1 C7 C6 42.40(12)
N1 S1 C7 C6 156.72(11)
O1 S1 C7 C2 99.41(11)
O2 S1 C7 C2 -130.48(11)
N1 S1 C7 C2 -16.17(12)
C13 C8 C9 C10 -1.2(2)
N4 C8 C9 C10 -178.78(13)
C8 C9 C10 C11 -0.7(2)
C9 C10 C11 C12 1.2(2)
C10 C11 C12 C13 0.1(2)
C11 C12 C13 C8 -2.0(2)
C9 C8 C13 C12 2.5(2)
N4 C8 C13 C12 -179.93(13)

loop_
_cod_related_entry_id
_cod_related_entry_database
_cod_related_entry_code
1 ChemSpider 21129118
